data_4302652
loop_
_publ_author_name
'Piotr Sobota'
'Anna Dr\;ag-Jarz\;abek'
'\/Lukasz John'
'J\'ozef Utko'
'Lucjan B. Jerzykiewicz'
'Marek Duczmal'

_publ_section_title
;
Cyclopentadienyl/Alkoxo Ligand Exchange in Group 4 Metallocenes: A
Convenient Route to Heterometallic Species
;
_journal_name_full 'Inorganic Chemistry'
_journal_page_first 6584
_journal_page_last 6593
_journal_paper_doi 10.1021/ic900498x
_journal_volume 48
_journal_year 2009
_chemical_formula_moiety 'C36 H84 Cl8 Mn4 O24 Ti4, 2(C7 H8)'
_chemical_formula_sum 'C50 H100 Cl8 Mn4 O24 Ti4'
_chemical_formula_weight 1780.26
_chemical_name_systematic
;
 ?
;
_space_group_IT_number 2
_symmetry_cell_setting triclinic
_symmetry_Int_Tables_number 2
_symmetry_space_group_name_Hall '-P 1'
_symmetry_space_group_name_H-M 'P -1'
_atom_sites_solution_hydrogens geom
_atom_sites_solution_primary direct
_atom_sites_solution_secondary difmap
_audit_creation_method SHELXL-97
_cell_angle_alpha 85.12(3)
_cell_angle_beta 74.68(3)
_cell_angle_gamma 77.63(3)
_cell_formula_units_Z 1
_cell_length_a 10.700(5)
_cell_length_b 10.787(6)
_cell_length_c 18.960(6)
_cell_measurement_reflns_used 11381
_cell_measurement_temperature 100(2)
_cell_measurement_theta_max 28
_cell_measurement_theta_min 3
_cell_volume 2060.7(17)
_computing_cell_refinement 'CrysAlis RED V1.171.30,Oxford Diffraction Ltd.,2006'
_computing_data_collection 'CrysAlis CCD V1.171.30,Oxford Diffraction Ltd.,2006'
_computing_data_reduction ' CrysAlis RED V1.171.30,Oxford Diffraction Ltd.,2006'
_computing_molecular_graphics 'DIAMOND (Brandenburg & Putz, 2005)'
_computing_publication_material 'SHELXTL V6.14, Bruker AXS 2003'
_computing_structure_refinement 'SHELXTL V6.14, Bruker AXS 2003'
_computing_structure_solution 'SHELXTL V6.14, Bruker AXS 2003'
_diffrn_ambient_temperature 100(2)
_diffrn_detector_area_resol_mean 8.3359
_diffrn_measured_fraction_theta_full 0.996
_diffrn_measured_fraction_theta_max 0.996
_diffrn_measurement_device_type 'Kuma KM-4 CCD kappa-axis diffractometer'
_diffrn_measurement_method \w
_diffrn_radiation_monochromator graphite
_diffrn_radiation_source 'fine-focus sealed tube'
_diffrn_radiation_type MoK\a
_diffrn_radiation_wavelength 0.71073
_diffrn_reflns_av_R_equivalents 0.0687
_diffrn_reflns_av_sigmaI/netI 0.1204
_diffrn_reflns_limit_h_max 13
_diffrn_reflns_limit_h_min -13
_diffrn_reflns_limit_k_max 14
_diffrn_reflns_limit_k_min -13
_diffrn_reflns_limit_l_max 24
_diffrn_reflns_limit_l_min -21
_diffrn_reflns_number 28065
_diffrn_reflns_theta_full 27.50
_diffrn_reflns_theta_max 27.50
_diffrn_reflns_theta_min 2.91
_exptl_absorpt_coefficient_mu 1.279
_exptl_absorpt_correction_T_max 0.831
_exptl_absorpt_correction_T_min 0.713
_exptl_absorpt_correction_type analytical
_exptl_absorpt_process_details
;
CrysAlis RED V1.171.13, Oxford Diffraction Ltd.,
Analytical numeric absorption correction using a multifaceted crystal
model based on expressions derived by R.C. Clark & J.S. Reid.
;
_exptl_crystal_colour green
_exptl_crystal_density_diffrn 1.435
_exptl_crystal_density_method 'not measured'
_exptl_crystal_description columns
_exptl_crystal_F_000 916
_exptl_crystal_size_max 0.212
_exptl_crystal_size_mid 0.101
_exptl_crystal_size_min 0.092
_refine_diff_density_max 0.417
_refine_diff_density_min -0.335
_refine_diff_density_rms 0.085
_refine_ls_extinction_method none
_refine_ls_goodness_of_fit_ref 0.860
_refine_ls_hydrogen_treatment constr
_refine_ls_matrix_type full
_refine_ls_number_parameters 413
_refine_ls_number_reflns 9425
_refine_ls_number_restraints 0
_refine_ls_restrained_S_all 0.860
_refine_ls_R_factor_all 0.0880
_refine_ls_R_factor_gt 0.0390
_refine_ls_shift/su_max 0.002
_refine_ls_shift/su_mean 0.000
_refine_ls_structure_factor_coef Fsqd
_refine_ls_weighting_details 'calc w=1/[\s^2^(Fo^2^)+(0.0343P)^2^+0.0000P] where P=(Fo^2^+2Fc^2^)/3'
_refine_ls_weighting_scheme calc
_refine_ls_wR_factor_gt 0.0745
_refine_ls_wR_factor_ref 0.0845
_reflns_number_gt 5195
_reflns_number_total 9425
_reflns_threshold_expression >2sigma(I)
_cod_data_source_file ic900498x_si_001_7.cif
_cod_data_source_block CCDC-671160
_cod_depositor_comments
;
The following automatic conversions were performed:
'_symmetry_cell_setting' value 'Triclinic' changed to 'triclinic'
according to '/home/saulius/struct/CIF-dictionaries/cif_core.dic'
dictionary named 'cif_core.dic' version 2.4.1 from 2010-06-29.

Automatic conversion script
Id: cif_fix_enum 1527 2010-12-29 10:47:43Z saulius 
;
_cod_original_cell_volume 2060.7(16)
_cod_database_code 4302652

loop_
_symmetry_equiv_pos_as_xyz
'x, y, z'
'-x, -y, -z'

loop_
_atom_site_label
_atom_site_type_symbol
_atom_site_fract_x
_atom_site_fract_y
_atom_site_fract_z
_atom_site_U_iso_or_equiv
_atom_site_adp_type
_atom_site_occupancy
_atom_site_symmetry_multiplicity
_atom_site_calc_flag
_atom_site_refinement_flags
_atom_site_disorder_assembly
_atom_site_disorder_group
Mn1 Mn -0.08269(5) 0.54857(5) 0.09858(3) 0.01808(13) Uani 1 1 d . . .
Mn2 Mn 0.11150(5) 0.81954(5) 0.31216(3) 0.01902(13) Uani 1 1 d . . .
Ti1 Ti -0.02647(6) 0.59059(5) 0.27901(3) 0.01787(14) Uani 1 1 d . . .
Ti2 Ti -0.05964(6) 0.82578(5) 0.18684(3) 0.01842(14) Uani 1 1 d . . .
Cl1 Cl 0.14785(8) 0.44994(8) 0.01970(4) 0.02269(19) Uani 1 1 d . . .
Cl2 Cl 0.32234(9) 0.86464(9) 0.25763(5) 0.0304(2) Uani 1 1 d . . .
Cl3 Cl -0.15502(9) 0.45818(8) 0.36636(4) 0.0273(2) Uani 1 1 d . . .
Cl4 Cl -0.23895(9) 0.98829(8) 0.16360(5) 0.0265(2) Uani 1 1 d . . .
O10 O 0.1704(2) 0.4707(2) 0.27491(12) 0.0242(5) Uani 1 1 d . . .
O11 O 0.0999(2) 0.69936(19) 0.21608(11) 0.0179(5) Uani 1 1 d . . .
O20 O -0.2957(2) 0.6270(2) 0.15388(12) 0.0228(5) Uani 1 1 d . . .
O21 O -0.1752(2) 0.71849(19) 0.25390(11) 0.0187(5) Uani 1 1 d . . .
O30 O -0.1497(2) 0.3623(2) 0.13172(11) 0.0220(5) Uani 1 1 d . . .
O31 O -0.0216(2) 0.48624(19) 0.19746(11) 0.0192(5) Uani 1 1 d . . .
O40 O 0.0761(2) 0.9208(2) 0.09971(11) 0.0219(5) Uani 1 1 d . . .
O41 O -0.0388(2) 0.72973(19) 0.09901(11) 0.0201(5) Uani 1 1 d . . .
O50 O 0.1798(2) 0.7386(2) 0.41719(13) 0.0284(6) Uani 1 1 d . . .
O51 O -0.0050(2) 0.6837(2) 0.35923(11) 0.0198(5) Uani 1 1 d . . .
O60 O 0.0174(2) 0.9890(2) 0.38633(12) 0.0239(5) Uani 1 1 d . . .
O61 O -0.0351(2) 0.92874(19) 0.26162(11) 0.0188(5) Uani 1 1 d . . .
C11 C 0.2226(3) 0.6223(3) 0.17804(18) 0.0234(8) Uani 1 1 d . . .
H11A H 0.2867 0.6768 0.1545 0.028 Uiso 1 1 calc R . .
H11B H 0.2077 0.5750 0.1395 0.028 Uiso 1 1 calc R . .
C12 C 0.2768(3) 0.5301(3) 0.23293(19) 0.0274(8) Uani 1 1 d . . .
H12A H 0.3516 0.4652 0.2072 0.033 Uiso 1 1 calc R . .
H12B H 0.3088 0.5758 0.2656 0.033 Uiso 1 1 calc R . .
C13 C 0.2129(4) 0.3677(3) 0.3223(2) 0.0362(10) Uani 1 1 d . . .
H13A H 0.2686 0.2965 0.2927 0.054 Uiso 1 1 calc R . .
H13B H 0.1353 0.3402 0.3548 0.054 Uiso 1 1 calc R . .
H13C H 0.2636 0.3964 0.3517 0.054 Uiso 1 1 calc R . .
C21 C -0.3148(3) 0.7219(3) 0.27074(18) 0.0211(8) Uani 1 1 d . . .
H21A H -0.3604 0.8056 0.2554 0.025 Uiso 1 1 calc R . .
H21B H -0.3492 0.7106 0.3242 0.025 Uiso 1 1 calc R . .
C22 C -0.3435(3) 0.6184(3) 0.23209(18) 0.0252(8) Uani 1 1 d . . .
H22A H -0.3021 0.5349 0.2500 0.030 Uiso 1 1 calc R . .
H22B H -0.4402 0.6231 0.2447 0.030 Uiso 1 1 calc R . .
C23 C -0.3753(3) 0.7277(3) 0.12078(19) 0.0295(9) Uani 1 1 d . . .
H23A H -0.4675 0.7173 0.1352 0.044 Uiso 1 1 calc R . .
H23B H -0.3429 0.7248 0.0674 0.044 Uiso 1 1 calc R . .
H23C H -0.3697 0.8097 0.1371 0.044 Uiso 1 1 calc R . .
C31 C 0.0118(3) 0.3505(3) 0.19814(19) 0.0222(8) Uani 1 1 d . . .
H31A H 0.0375 0.3183 0.2438 0.027 Uiso 1 1 calc R . .
H31B H 0.0877 0.3219 0.1562 0.027 Uiso 1 1 calc R . .
C32 C -0.1060(3) 0.2985(3) 0.19322(17) 0.0224(8) Uani 1 1 d . . .
H32A H -0.0806 0.2058 0.1861 0.027 Uiso 1 1 calc R . .
H32B H -0.1776 0.3148 0.2387 0.027 Uiso 1 1 calc R . .
C33 C -0.2734(3) 0.3368(3) 0.12794(19) 0.0303(9) Uani 1 1 d . . .
H33A H -0.2658 0.2450 0.1254 0.045 Uiso 1 1 calc R . .
H33B H -0.2972 0.3793 0.0842 0.045 Uiso 1 1 calc R . .
H33C H -0.3420 0.3684 0.1716 0.045 Uiso 1 1 calc R . .
C41 C 0.0047(3) 0.7924(3) 0.03003(18) 0.0240(8) Uani 1 1 d . . .
H41A H -0.0684 0.8592 0.0200 0.029 Uiso 1 1 calc R . .
H41B H 0.0328 0.7306 -0.0097 0.029 Uiso 1 1 calc R . .
C42 C 0.1193(4) 0.8508(3) 0.03321(17) 0.0264(8) Uani 1 1 d . . .
H42A H 0.1984 0.7839 0.0342 0.032 Uiso 1 1 calc R . .
H42B H 0.1415 0.9081 -0.0098 0.032 Uiso 1 1 calc R . .
C43 C 0.1719(3) 0.9861(3) 0.11099(19) 0.0294(9) Uani 1 1 d . . .
H43A H 0.1909 1.0482 0.0708 0.044 Uiso 1 1 calc R . .
H43B H 0.2533 0.9248 0.1125 0.044 Uiso 1 1 calc R . .
H43C H 0.1370 1.0301 0.1574 0.044 Uiso 1 1 calc R . .
C51 C -0.0212(4) 0.6664(3) 0.43614(18) 0.0278(9) Uani 1 1 d . . .
H51A H -0.0657 0.5940 0.4542 0.033 Uiso 1 1 calc R . .
H51B H -0.0774 0.7435 0.4611 0.033 Uiso 1 1 calc R . .
C52 C 0.1115(4) 0.6409(3) 0.45341(19) 0.0319(9) Uani 1 1 d . . .
H52A H 0.1002 0.6420 0.5069 0.038 Uiso 1 1 calc R . .
H52B H 0.1627 0.5565 0.4359 0.038 Uiso 1 1 calc R . .
C53 C 0.3084(4) 0.7231(4) 0.4301(2) 0.0393(10) Uani 1 1 d . . .
H53A H 0.2999 0.7240 0.4828 0.059 Uiso 1 1 calc R . .
H53B H 0.3506 0.7926 0.4054 0.059 Uiso 1 1 calc R . .
H53C H 0.3625 0.6419 0.4109 0.059 Uiso 1 1 calc R . .
C61 C -0.1348(3) 1.0064(3) 0.31340(18) 0.0230(8) Uani 1 1 d . . .
H61A H -0.1884 0.9531 0.3487 0.028 Uiso 1 1 calc R . .
H61B H -0.1941 1.0663 0.2882 0.028 Uiso 1 1 calc R . .
C62 C -0.0705(4) 1.0791(3) 0.3532(2) 0.0293(9) Uani 1 1 d . . .
H62A H -0.0210 1.1362 0.3186 0.035 Uiso 1 1 calc R . .
H62B H -0.1386 1.1312 0.3911 0.035 Uiso 1 1 calc R . .
C63 C 0.0962(4) 1.0492(3) 0.4179(2) 0.0347(10) Uani 1 1 d . . .
H63A H 0.0382 1.1071 0.4556 0.052 Uiso 1 1 calc R . .
H63B H 0.1493 1.0972 0.3797 0.052 Uiso 1 1 calc R . .
H63C H 0.1549 0.9844 0.4401 0.052 Uiso 1 1 calc R . .
C71 C 0.5252(3) 0.8551(3) 0.60001(19) 0.0272(9) Uani 1 1 d . . .
C72 C 0.6115(4) 0.8460(4) 0.5306(2) 0.0351(10) Uani 1 1 d . . .
H72 H 0.6541 0.9145 0.5105 0.042 Uiso 1 1 calc R . .
C73 C 0.6361(4) 0.7379(4) 0.4902(2) 0.0358(10) Uani 1 1 d . . .
H73 H 0.6946 0.7336 0.4426 0.043 Uiso 1 1 calc R . .
C74 C 0.5772(4) 0.6380(4) 0.5181(2) 0.0361(10) Uani 1 1 d . . .
H74 H 0.5962 0.5636 0.4906 0.043 Uiso 1 1 calc R . .
C75 C 0.4893(4) 0.6458(4) 0.5869(2) 0.0373(10) Uani 1 1 d . . .
H75 H 0.4464 0.5772 0.6063 0.045 Uiso 1 1 calc R . .
C76 C 0.4643(4) 0.7539(4) 0.6272(2) 0.0326(9) Uani 1 1 d . . .
H76 H 0.4044 0.7584 0.6743 0.039 Uiso 1 1 calc R . .
C77 C 0.5014(4) 0.9728(4) 0.6433(2) 0.0403(10) Uani 1 1 d . . .
H77A H 0.4337 0.9667 0.6891 0.060 Uiso 1 1 calc R . .
H77B H 0.4713 1.0477 0.6145 0.060 Uiso 1 1 calc R . .
H77C H 0.5838 0.9804 0.6544 0.060 Uiso 1 1 calc R . .

loop_
_atom_site_aniso_label
_atom_site_aniso_U_11
_atom_site_aniso_U_22
_atom_site_aniso_U_33
_atom_site_aniso_U_23
_atom_site_aniso_U_13
_atom_site_aniso_U_12
Mn1 0.0224(3) 0.0174(3) 0.0155(3) -0.0011(2) -0.0056(2) -0.0051(2)
Mn2 0.0211(3) 0.0186(3) 0.0191(3) -0.0002(2) -0.0062(2) -0.0064(2)
Ti1 0.0236(4) 0.0178(3) 0.0144(3) 0.0003(3) -0.0059(3) -0.0078(3)
Ti2 0.0232(4) 0.0175(3) 0.0158(3) -0.0018(3) -0.0059(3) -0.0049(3)
Cl1 0.0257(5) 0.0246(5) 0.0178(4) -0.0022(4) -0.0066(4) -0.0029(4)
Cl2 0.0248(5) 0.0418(6) 0.0278(5) -0.0042(4) -0.0051(4) -0.0144(4)
Cl3 0.0376(6) 0.0293(5) 0.0184(5) 0.0033(4) -0.0067(4) -0.0165(4)
Cl4 0.0296(5) 0.0233(5) 0.0267(5) -0.0007(4) -0.0114(4) -0.0003(4)
O10 0.0256(14) 0.0198(13) 0.0280(14) 0.0055(11) -0.0119(11) -0.0024(10)
O11 0.0187(13) 0.0207(12) 0.0140(12) -0.0009(10) -0.0029(10) -0.0048(10)
O20 0.0210(13) 0.0262(13) 0.0198(13) -0.0055(10) -0.0039(10) -0.0016(10)
O21 0.0171(13) 0.0205(12) 0.0175(12) -0.0046(10) -0.0029(10) -0.0023(10)
O30 0.0261(14) 0.0234(13) 0.0206(13) 0.0019(10) -0.0084(11) -0.0121(11)
O31 0.0245(13) 0.0140(12) 0.0193(12) 0.0006(10) -0.0061(10) -0.0039(10)
O40 0.0274(14) 0.0206(13) 0.0186(13) -0.0019(10) -0.0037(10) -0.0089(10)
O41 0.0310(14) 0.0172(12) 0.0118(12) 0.0029(9) -0.0043(10) -0.0068(10)
O50 0.0312(15) 0.0263(14) 0.0366(15) 0.0101(11) -0.0198(12) -0.0156(11)
O51 0.0272(14) 0.0211(12) 0.0138(12) 0.0030(10) -0.0061(10) -0.0112(10)
O60 0.0305(14) 0.0187(12) 0.0265(13) -0.0069(10) -0.0125(11) -0.0041(11)
O61 0.0234(13) 0.0174(12) 0.0172(12) -0.0038(10) -0.0052(10) -0.0058(10)
C11 0.024(2) 0.0181(18) 0.027(2) -0.0051(15) -0.0052(16) -0.0007(15)
C12 0.024(2) 0.026(2) 0.031(2) -0.0008(17) -0.0050(17) -0.0053(16)
C13 0.046(3) 0.024(2) 0.042(2) 0.0080(18) -0.024(2) -0.0042(18)
C21 0.0157(19) 0.0277(19) 0.0168(18) -0.0038(15) -0.0005(14) -0.0008(15)
C22 0.025(2) 0.030(2) 0.021(2) -0.0034(16) -0.0034(16) -0.0082(16)
C23 0.025(2) 0.037(2) 0.023(2) -0.0058(17) -0.0088(17) 0.0073(17)
C31 0.026(2) 0.0164(18) 0.024(2) -0.0023(15) -0.0079(16) -0.0017(15)
C32 0.032(2) 0.0184(18) 0.0183(19) -0.0015(15) -0.0043(16) -0.0094(16)
C33 0.029(2) 0.036(2) 0.031(2) -0.0039(18) -0.0072(18) -0.0168(18)
C41 0.038(2) 0.0157(18) 0.0202(19) 0.0010(15) -0.0106(16) -0.0060(16)
C42 0.039(2) 0.024(2) 0.0131(18) 0.0006(15) -0.0003(16) -0.0088(17)
C43 0.031(2) 0.033(2) 0.029(2) 0.0059(17) -0.0082(17) -0.0176(18)
C51 0.038(2) 0.031(2) 0.019(2) 0.0004(16) -0.0073(17) -0.0189(18)
C52 0.055(3) 0.026(2) 0.023(2) 0.0099(17) -0.0201(19) -0.0175(19)
C53 0.038(3) 0.048(3) 0.041(3) 0.010(2) -0.023(2) -0.016(2)
C61 0.023(2) 0.0245(19) 0.0187(19) -0.0046(15) -0.0049(15) 0.0017(15)
C62 0.034(2) 0.023(2) 0.032(2) -0.0066(17) -0.0129(18) 0.0005(17)
C63 0.045(3) 0.034(2) 0.033(2) -0.0089(18) -0.019(2) -0.0114(19)
C71 0.021(2) 0.032(2) 0.029(2) -0.0081(17) -0.0103(17) 0.0008(17)
C72 0.031(2) 0.037(2) 0.038(2) -0.0052(19) -0.0071(19) -0.0094(19)
C73 0.031(2) 0.051(3) 0.027(2) -0.007(2) -0.0065(18) -0.010(2)
C74 0.035(2) 0.042(3) 0.034(2) -0.0130(19) -0.014(2) -0.0016(19)
C75 0.033(2) 0.026(2) 0.060(3) -0.003(2) -0.019(2) -0.0111(18)
C76 0.024(2) 0.038(2) 0.035(2) 0.0029(19) -0.0054(17) -0.0059(18)
C77 0.029(2) 0.041(2) 0.051(3) -0.020(2) -0.006(2) -0.0036(19)

loop_
_atom_type_symbol
_atom_type_description
_atom_type_scat_dispersion_real
_atom_type_scat_dispersion_imag
_atom_type_scat_source
C C 0.0033 0.0016 'International Tables Vol C Tables 4.2.6.8 and 6.1.1.4'
H H 0.0000 0.0000 'International Tables Vol C Tables 4.2.6.8 and 6.1.1.4'
O O 0.0106 0.0060 'International Tables Vol C Tables 4.2.6.8 and 6.1.1.4'
Cl Cl 0.1484 0.1585 'International Tables Vol C Tables 4.2.6.8 and 6.1.1.4'
Ti Ti 0.2776 0.4457 'International Tables Vol C Tables 4.2.6.8 and 6.1.1.4'
Mn Mn 0.3368 0.7283 'International Tables Vol C Tables 4.2.6.8 and 6.1.1.4'

loop_
_geom_angle_atom_site_label_1
_geom_angle_atom_site_label_2
_geom_angle_atom_site_label_3
_geom_angle
_geom_angle_site_symmetry_1
_geom_angle_site_symmetry_3
_geom_angle_publ_flag
Cl1 Mn1 O20 171.40(7) . . yes
Cl1 Mn1 O30 95.69(7) . . yes
Cl1 Mn1 O31 91.04(7) . . yes
Cl1 Mn1 O41 94.61(7) . . yes
Cl1 Mn1 Cl1 82.93(4) . 2_565 yes
O20 Mn1 O30 81.72(9) . . yes
O20 Mn1 O31 96.14(9) . . yes
O20 Mn1 O41 89.73(9) . . yes
Cl1 Mn1 O20 88.84(7) 2_565 . yes
O30 Mn1 O31 74.77(8) . . yes
O30 Mn1 O41 164.15(9) . . yes
Cl1 Mn1 O30 89.50(7) 2_565 . yes
O31 Mn1 O41 93.04(9) . . yes
Cl1 Mn1 O31 162.56(7) 2_565 . yes
Cl1 Mn1 O41 103.72(7) 2_565 . yes
Cl2 Mn2 O11 97.01(7) . . yes
Cl2 Mn2 O50 90.36(7) . . yes
Cl2 Mn2 O51 148.54(7) . . yes
Cl2 Mn2 O60 101.20(7) . . yes
Cl2 Mn2 O61 111.60(7) . . yes
O11 Mn2 O50 126.20(8) . . yes
O11 Mn2 O51 72.40(8) . . yes
O11 Mn2 O60 147.65(9) . . yes
O11 Mn2 O61 72.45(8) . . yes
O50 Mn2 O51 74.13(9) . . yes
O50 Mn2 O60 80.42(8) . . yes
O50 Mn2 O61 150.34(9) . . yes
O51 Mn2 O60 102.87(9) . . yes
O51 Mn2 O61 93.72(9) . . yes
O60 Mn2 O61 76.04(8) . . yes
Cl3 Ti1 O10 97.12(7) . . yes
Cl3 Ti1 O11 171.33(8) . . yes
Cl3 Ti1 O21 98.99(8) . . yes
Cl3 Ti1 O31 91.14(7) . . yes
Cl3 Ti1 O51 91.11(7) . . yes
O10 Ti1 O11 77.13(9) . . yes
O10 Ti1 O21 162.77(9) . . yes
O10 Ti1 O31 83.68(9) . . yes
O10 Ti1 O51 88.37(9) . . yes
O11 Ti1 O21 87.51(9) . . yes
O11 Ti1 O31 94.64(9) . . yes
O11 Ti1 O51 82.31(9) . . yes
O21 Ti1 O31 89.90(9) . . yes
O21 Ti1 O51 97.38(9) . . yes
O31 Ti1 O51 171.96(10) . . yes
Cl4 Ti2 O11 172.93(7) . . yes
Cl4 Ti2 O21 95.61(8) . . yes
Cl4 Ti2 O40 87.38(7) . . yes
Cl4 Ti2 O41 94.72(8) . . yes
Cl4 Ti2 O61 91.43(7) . . yes
O11 Ti2 O21 85.93(9) . . yes
O11 Ti2 O40 92.14(9) . . yes
O11 Ti2 O41 92.03(9) . . yes
O11 Ti2 O61 81.52(9) . . yes
O21 Ti2 O40 170.96(9) . . yes
O21 Ti2 O41 94.41(9) . . yes
O21 Ti2 O61 98.15(9) . . yes
O40 Ti2 O41 76.82(9) . . yes
O40 Ti2 O61 90.29(9) . . yes
O41 Ti2 O61 165.41(10) . . yes
Mn1 Cl1 Mn1 97.08(5) . 2_565 yes
Ti1 O10 C12 112.52(18) . . yes
Ti1 O10 C13 131.2(2) . . yes
C12 O10 C13 113.2(3) . . yes
Mn2 O11 Ti1 96.90(9) . . yes
Mn2 O11 Ti2 96.68(9) . . yes
Mn2 O11 C11 115.88(18) . . yes
Ti1 O11 Ti2 90.87(10) . . yes
Ti1 O11 C11 111.67(17) . . yes
Ti2 O11 C11 136.41(18) . . yes
Mn1 O20 C22 120.83(19) . . yes
Mn1 O20 C23 121.88(19) . . yes
C22 O20 C23 112.9(2) . . yes
Ti1 O21 Ti2 95.55(10) . . yes
Ti1 O21 C21 131.67(18) . . yes
Ti2 O21 C21 132.33(19) . . yes
Mn1 O30 C32 113.69(18) . . yes
Mn1 O30 C33 125.15(18) . . yes
C32 O30 C33 112.5(2) . . yes
Mn1 O31 Ti1 127.84(11) . . yes
Mn1 O31 C31 107.58(18) . . yes
Ti1 O31 C31 124.30(19) . . yes
Ti2 O40 C42 111.11(19) . . yes
Ti2 O40 C43 125.62(19) . . yes
C42 O40 C43 113.7(3) . . yes
Mn1 O41 Ti2 125.74(11) . . yes
Mn1 O41 C41 117.97(18) . . yes
Ti2 O41 C41 116.23(18) . . yes
Mn2 O50 C52 111.8(2) . . yes
Mn2 O50 C53 128.4(2) . . yes
C52 O50 C53 112.2(3) . . yes
Mn2 O51 Ti1 108.11(10) . . yes
Mn2 O51 C51 113.1(2) . . yes
Ti1 O51 C51 137.1(2) . . yes
Mn2 O60 C62 109.64(19) . . yes
Mn2 O60 C63 121.1(2) . . yes
C62 O60 C63 112.0(2) . . yes
Mn2 O61 Ti2 108.94(10) . . yes
Mn2 O61 C61 110.51(18) . . yes
Ti2 O61 C61 127.4(2) . . yes
O11 C11 C12 108.5(3) . . yes
O10 C12 C11 107.3(3) . . yes
O21 C21 C22 110.8(3) . . yes
O20 C22 C21 113.2(3) . . yes
O31 C31 C32 109.4(3) . . yes
O30 C32 C31 106.9(3) . . yes
O41 C41 C42 108.2(3) . . yes
O40 C42 C41 105.8(3) . . yes
O51 C51 C52 109.9(3) . . yes
O50 C52 C51 107.6(3) . . yes
O61 C61 C62 109.0(3) . . yes
O60 C62 C61 107.7(3) . . yes
C72 C71 C76 118.1(3) . . no
C72 C71 C77 119.8(3) . . no
C76 C71 C77 122.2(3) . . no
C71 C72 C73 120.8(4) . . no
C72 C73 C74 120.6(4) . . no
C73 C74 C75 119.6(4) . . no
C74 C75 C76 119.9(4) . . no
C71 C76 C75 121.2(4) . . no
O11 C11 H11A 110 . . no
O11 C11 H11B 110 . . no
C12 C11 H11A 110 . . no
C12 C11 H11B 110 . . no
H11A C11 H11B 108 . . no
O10 C12 H12A 110 . . no
O10 C12 H12B 110 . . no
C11 C12 H12A 110 . . no
C11 C12 H12B 110 . . no
H12A C12 H12B 108 . . no
O10 C13 H13A 110 . . no
O10 C13 H13B 109 . . no
O10 C13 H13C 109 . . no
H13A C13 H13B 109 . . no
H13A C13 H13C 110 . . no
H13B C13 H13C 109 . . no
O21 C21 H21A 109 . . no
O21 C21 H21B 109 . . no
C22 C21 H21A 109 . . no
C22 C21 H21B 109 . . no
H21A C21 H21B 108 . . no
O20 C22 H22A 109 . . no
O20 C22 H22B 109 . . no
C21 C22 H22A 109 . . no
C21 C22 H22B 109 . . no
H22A C22 H22B 108 . . no
O20 C23 H23A 110 . . no
O20 C23 H23B 110 . . no
O20 C23 H23C 109 . . no
H23A C23 H23B 109 . . no
H23A C23 H23C 110 . . no
H23B C23 H23C 109 . . no
O31 C31 H31A 110 . . no
O31 C31 H31B 110 . . no
C32 C31 H31A 110 . . no
C32 C31 H31B 110 . . no
H31A C31 H31B 108 . . no
O30 C32 H32A 110 . . no
O30 C32 H32B 110 . . no
C31 C32 H32A 110 . . no
C31 C32 H32B 110 . . no
H32A C32 H32B 109 . . no
O30 C33 H33A 109 . . no
O30 C33 H33B 109 . . no
O30 C33 H33C 110 . . no
H33A C33 H33B 109 . . no
H33A C33 H33C 109 . . no
H33B C33 H33C 110 . . no
O41 C41 H41A 110 . . no
O41 C41 H41B 110 . . no
C42 C41 H41A 110 . . no
C42 C41 H41B 110 . . no
H41A C41 H41B 108 . . no
O40 C42 H42A 111 . . no
O40 C42 H42B 111 . . no
C41 C42 H42A 111 . . no
C41 C42 H42B 111 . . no
H42A C42 H42B 109 . . no
O40 C43 H43A 109 . . no
O40 C43 H43B 109 . . no
O40 C43 H43C 109 . . no
H43A C43 H43B 110 . . no
H43A C43 H43C 109 . . no
H43B C43 H43C 110 . . no
O51 C51 H51A 110 . . no
O51 C51 H51B 110 . . no
C52 C51 H51A 110 . . no
C52 C51 H51B 110 . . no
H51A C51 H51B 108 . . no
O50 C52 H52A 110 . . no
O50 C52 H52B 110 . . no
C51 C52 H52A 110 . . no
C51 C52 H52B 110 . . no
H52A C52 H52B 108 . . no
O50 C53 H53A 109 . . no
O50 C53 H53B 109 . . no
O50 C53 H53C 109 . . no
H53A C53 H53B 110 . . no
H53A C53 H53C 109 . . no
H53B C53 H53C 109 . . no
O61 C61 H61A 110 . . no
O61 C61 H61B 110 . . no
C62 C61 H61A 110 . . no
C62 C61 H61B 110 . . no
H61A C61 H61B 108 . . no
O60 C62 H62A 110 . . no
O60 C62 H62B 110 . . no
C61 C62 H62A 110 . . no
C61 C62 H62B 110 . . no
H62A C62 H62B 108 . . no
O60 C63 H63A 109 . . no
O60 C63 H63B 109 . . no
O60 C63 H63C 109 . . no
H63A C63 H63B 109 . . no
H63A C63 H63C 109 . . no
H63B C63 H63C 109 . . no
C71 C72 H72 120 . . no
C73 C72 H72 120 . . no
C72 C73 H73 120 . . no
C74 C73 H73 120 . . no
C73 C74 H74 120 . . no
C75 C74 H74 120 . . no
C74 C75 H75 120 . . no
C76 C75 H75 120 . . no
C71 C76 H76 119 . . no
C75 C76 H76 119 . . no
C71 C77 H77A 109 . . no
C71 C77 H77B 109 . . no
C71 C77 H77C 109 . . no
H77A C77 H77B 110 . . no
H77A C77 H77C 109 . . no
H77B C77 H77C 109 . . no

loop_
_geom_bond_atom_site_label_1
_geom_bond_atom_site_label_2
_geom_bond_distance
_geom_bond_site_symmetry_2
_geom_bond_publ_flag
Mn1 Cl1 2.579(2) . yes
Mn1 O20 2.252(3) . yes
Mn1 O30 2.261(3) . yes
Mn1 O31 2.154(2) . yes
Mn1 O41 2.107(2) . yes
Mn1 Cl1 2.516(2) 2_565 yes
Mn2 Cl2 2.355(2) . yes
Mn2 O11 2.367(2) . yes
Mn2 O50 2.337(3) . yes
Mn2 O51 2.114(3) . yes
Mn2 O60 2.288(3) . yes
Mn2 O61 2.139(3) . yes
Ti1 Cl3 2.431(2) . yes
Ti1 O10 2.209(3) . yes
Ti1 O11 2.054(2) . yes
Ti1 O21 2.003(2) . yes
Ti1 O31 1.972(2) . yes
Ti1 O51 1.980(2) . yes
Ti2 Cl4 2.413(2) . yes
Ti2 O11 2.111(3) . yes
Ti2 O21 2.004(2) . yes
Ti2 O40 2.230(3) . yes
Ti2 O41 1.974(2) . yes
Ti2 O61 1.975(2) . yes
O10 C12 1.445(4) . no
O10 C13 1.442(4) . no
O11 C11 1.438(4) . no
O20 C22 1.437(4) . no
O20 C23 1.439(4) . no
O21 C21 1.436(4) . no
O30 C32 1.437(4) . no
O30 C33 1.429(4) . no
O31 C31 1.431(4) . no
O40 C42 1.442(4) . no
O40 C43 1.430(4) . no
O41 C41 1.431(4) . no
O50 C52 1.435(4) . no
O50 C53 1.433(5) . no
O51 C51 1.423(4) . no
O60 C62 1.428(4) . no
O60 C63 1.435(5) . no
O61 C61 1.417(4) . no
C11 C12 1.518(5) . no
C21 C22 1.511(5) . no
C31 C32 1.512(5) . no
C41 C42 1.510(5) . no
C51 C52 1.504(6) . no
C61 C62 1.505(5) . no
C71 C72 1.391(5) . no
C71 C76 1.383(5) . no
C71 C77 1.510(5) . no
C72 C73 1.389(6) . no
C73 C74 1.362(6) . no
C74 C75 1.389(5) . no
C75 C76 1.388(6) . no
C11 H11A 0.99 . no
C11 H11B 0.99 . no
C12 H12A 0.99 . no
C12 H12B 0.99 . no
C13 H13A 0.98 . no
C13 H13B 0.98 . no
C13 H13C 0.98 . no
C21 H21A 0.99 . no
C21 H21B 0.99 . no
C22 H22A 0.99 . no
C22 H22B 0.99 . no
C23 H23A 0.98 . no
C23 H23B 0.98 . no
C23 H23C 0.98 . no
C31 H31A 0.99 . no
C31 H31B 0.99 . no
C32 H32A 0.99 . no
C32 H32B 0.99 . no
C33 H33A 0.98 . no
C33 H33B 0.98 . no
C33 H33C 0.98 . no
C41 H41A 0.99 . no
C41 H41B 0.99 . no
C42 H42A 0.99 . no
C42 H42B 0.99 . no
C43 H43A 0.98 . no
C43 H43B 0.98 . no
C43 H43C 0.98 . no
C51 H51A 0.99 . no
C51 H51B 0.99 . no
C52 H52A 0.99 . no
C52 H52B 0.99 . no
C53 H53A 0.98 . no
C53 H53B 0.98 . no
C53 H53C 0.98 . no
C61 H61A 0.99 . no
C61 H61B 0.99 . no
C62 H62A 0.99 . no
C62 H62B 0.99 . no
C63 H63A 0.98 . no
C63 H63B 0.98 . no
C63 H63C 0.98 . no
C72 H72 0.95 . no
C73 H73 0.95 . no
C74 H74 0.95 . no
C75 H75 0.95 . no
C76 H76 0.95 . no
C77 H77A 0.98 . no
C77 H77B 0.98 . no
C77 H77C 0.98 . no

loop_
_geom_hbond_atom_site_label_D
_geom_hbond_atom_site_label_H
_geom_hbond_atom_site_label_A
_geom_hbond_distance_DH
_geom_hbond_distance_HA
_geom_hbond_distance_DA
_geom_hbond_angle_DHA
_geom_hbond_site_symmetry_A
_geom_hbond_publ_flag
C21 H21A Cl4 0.9900 2.8100 3.490(4) 126.00 . yes
C23 H23B Cl1 0.9800 2.7700 3.483(4) 130.00 2_565 yes
C23 H23C Cl4 0.9800 2.7600 3.669(4) 155.00 . yes
C31 H31B Cl1 0.9900 2.8100 3.488(4) 126.00 . yes
C33 H33A Cl4 0.9800 2.7800 3.719(4) 162.00 1_545 yes
C41 H41B O30 0.9900 2.5000 3.442(4) 159.00 2_565 yes
C51 H51A Cl3 0.9900 2.7700 3.425(4) 124.00 . yes
C52 H52A Cl3 0.9900 2.7100 3.611(4) 152.00 2_566 yes

loop_
_geom_torsion_atom_site_label_1
_geom_torsion_atom_site_label_2
_geom_torsion_atom_site_label_3
_geom_torsion_atom_site_label_4
_geom_torsion
_geom_torsion_site_symmetry_1
_geom_torsion_site_symmetry_2
_geom_torsion_site_symmetry_3
_geom_torsion_site_symmetry_4
_geom_torsion_publ_flag
O30 Mn1 Cl1 Mn1 88.79(7) . . . 2_565 no
O31 Mn1 Cl1 Mn1 163.59(7) . . . 2_565 no
O41 Mn1 Cl1 Mn1 -103.28(7) . . . 2_565 no
Cl1 Mn1 Cl1 Mn1 0.00(4) 2_565 . . 2_565 no
O30 Mn1 O20 C22 72.0(2) . . . . no
O30 Mn1 O20 C23 -133.2(2) . . . . no
O31 Mn1 O20 C22 -1.6(2) . . . . no
O31 Mn1 O20 C23 153.2(2) . . . . no
O41 Mn1 O20 C22 -94.7(2) . . . . no
O41 Mn1 O20 C23 60.2(2) . . . . no
Cl1 Mn1 O20 C22 161.6(2) 2_565 . . . no
Cl1 Mn1 O20 C23 -43.6(2) 2_565 . . . no
Cl1 Mn1 O30 C32 83.61(19) . . . . no
Cl1 Mn1 O30 C33 -131.4(2) . . . . no
O20 Mn1 O30 C32 -104.65(19) . . . . no
O20 Mn1 O30 C33 40.4(2) . . . . no
O31 Mn1 O30 C32 -5.93(19) . . . . no
O31 Mn1 O30 C33 139.1(2) . . . . no
Cl1 Mn1 O30 C32 166.44(19) 2_565 . . . no
Cl1 Mn1 O30 C33 -48.5(2) 2_565 . . . no
Cl1 Mn1 O31 Ti1 123.73(13) . . . . no
Cl1 Mn1 O31 C31 -62.25(19) . . . . no
O20 Mn1 O31 Ti1 -61.00(15) . . . . no
O20 Mn1 O31 C31 113.02(19) . . . . no
O30 Mn1 O31 Ti1 -140.66(16) . . . . no
O30 Mn1 O31 C31 33.36(19) . . . . no
O41 Mn1 O31 Ti1 29.06(15) . . . . no
O41 Mn1 O31 C31 -156.92(19) . . . . no
Cl1 Mn1 O41 Ti2 -125.90(13) . . . . no
Cl1 Mn1 O41 C41 57.0(2) . . . . no
O20 Mn1 O41 Ti2 61.53(14) . . . . no
O20 Mn1 O41 C41 -115.6(2) . . . . no
O31 Mn1 O41 Ti2 -34.61(14) . . . . no
O31 Mn1 O41 C41 148.2(2) . . . . no
Cl1 Mn1 O41 Ti2 150.27(12) 2_565 . . . no
Cl1 Mn1 O41 C41 -26.9(2) 2_565 . . . no
Cl1 Mn1 Cl1 Mn1 0.00(5) . . 2_565 2_565 no
O20 Mn1 Cl1 Mn1 -177.52(7) . . 2_565 2_565 no
O30 Mn1 Cl1 Mn1 -95.79(7) . . 2_565 2_565 no
O41 Mn1 Cl1 Mn1 93.04(7) . . 2_565 2_565 no
Cl2 Mn2 O11 Ti1 153.33(7) . . . . no
Cl2 Mn2 O11 Ti2 -114.98(8) . . . . no
Cl2 Mn2 O11 C11 35.16(19) . . . . no
O50 Mn2 O11 Ti1 57.72(13) . . . . no
O50 Mn2 O11 Ti2 149.41(9) . . . . no
O50 Mn2 O11 C11 -60.4(2) . . . . no
O51 Mn2 O11 Ti1 3.71(9) . . . . no
O51 Mn2 O11 Ti2 95.40(10) . . . . no
O51 Mn2 O11 C11 -114.5(2) . . . . no
O60 Mn2 O11 Ti1 -82.63(16) . . . . no
O60 Mn2 O11 Ti2 9.06(18) . . . . no
O60 Mn2 O11 C11 159.21(19) . . . . no
O61 Mn2 O11 Ti1 -96.18(10) . . . . no
O61 Mn2 O11 Ti2 -4.49(8) . . . . no
O61 Mn2 O11 C11 145.7(2) . . . . no
Cl2 Mn2 O50 C52 -150.1(2) . . . . no
Cl2 Mn2 O50 C53 -3.5(3) . . . . no
O11 Mn2 O50 C52 -51.1(2) . . . . no
O11 Mn2 O50 C53 95.5(3) . . . . no
O51 Mn2 O50 C52 2.2(2) . . . . no
O51 Mn2 O50 C53 148.8(3) . . . . no
O60 Mn2 O50 C52 108.6(2) . . . . no
O60 Mn2 O50 C53 -104.8(3) . . . . no
O61 Mn2 O50 C52 70.9(3) . . . . no
O61 Mn2 O50 C53 -142.5(3) . . . . no
Cl2 Mn2 O51 Ti1 -78.16(16) . . . . no
Cl2 Mn2 O51 C51 89.5(2) . . . . no
O11 Mn2 O51 Ti1 -4.02(9) . . . . no
O11 Mn2 O51 C51 163.6(2) . . . . no
O50 Mn2 O51 Ti1 -141.27(12) . . . . no
O50 Mn2 O51 C51 26.4(2) . . . . no
O60 Mn2 O51 Ti1 142.77(10) . . . . no
O60 Mn2 O51 C51 -49.6(2) . . . . no
O61 Mn2 O51 Ti1 66.25(11) . . . . no
O61 Mn2 O51 C51 -126.1(2) . . . . no
Cl2 Mn2 O60 C62 101.8(2) . . . . no
Cl2 Mn2 O60 C63 -31.0(2) . . . . no
O11 Mn2 O60 C62 -21.2(3) . . . . no
O11 Mn2 O60 C63 -154.0(2) . . . . no
O50 Mn2 O60 C62 -169.7(2) . . . . no
O50 Mn2 O60 C63 57.5(2) . . . . no
O51 Mn2 O60 C62 -98.6(2) . . . . no
O51 Mn2 O60 C63 128.6(2) . . . . no
O61 Mn2 O60 C62 -7.9(2) . . . . no
O61 Mn2 O60 C63 -140.7(2) . . . . no
Cl2 Mn2 O61 Ti2 95.74(10) . . . . no
Cl2 Mn2 O61 C61 -119.85(18) . . . . no
O11 Mn2 O61 Ti2 5.03(9) . . . . no
O11 Mn2 O61 C61 149.4(2) . . . . no
O50 Mn2 O61 Ti2 -129.11(14) . . . . no
O50 Mn2 O61 C61 15.3(3) . . . . no
O51 Mn2 O61 Ti2 -65.19(11) . . . . no
O51 Mn2 O61 C61 79.21(19) . . . . no
O60 Mn2 O61 Ti2 -167.55(12) . . . . no
O60 Mn2 O61 C61 -23.14(19) . . . . no
Cl3 Ti1 O10 C12 -173.00(19) . . . . no
Cl3 Ti1 O10 C13 -14.8(3) . . . . no
O11 Ti1 O10 C12 0.41(19) . . . . no
O11 Ti1 O10 C13 158.6(3) . . . . no
O31 Ti1 O10 C12 96.7(2) . . . . no
O31 Ti1 O10 C13 -105.2(3) . . . . no
O51 Ti1 O10 C12 -82.1(2) . . . . no
O51 Ti1 O10 C13 76.1(3) . . . . no
O10 Ti1 O11 Mn2 -93.89(9) . . . . no
O10 Ti1 O11 Ti2 169.27(10) . . . . no
O10 Ti1 O11 C11 27.51(19) . . . . no
O21 Ti1 O11 Mn2 93.98(9) . . . . no
O21 Ti1 O11 Ti2 -2.86(9) . . . . no
O21 Ti1 O11 C11 -144.6(2) . . . . no
O31 Ti1 O11 Mn2 -176.32(9) . . . . no
O31 Ti1 O11 Ti2 86.84(9) . . . . no
O31 Ti1 O11 C11 -54.9(2) . . . . no
O51 Ti1 O11 Mn2 -3.81(9) . . . . no
O51 Ti1 O11 Ti2 -100.65(9) . . . . no
O51 Ti1 O11 C11 117.6(2) . . . . no
Cl3 Ti1 O21 Ti2 177.24(7) . . . . no
Cl3 Ti1 O21 C21 -9.9(2) . . . . no
O11 Ti1 O21 Ti2 3.02(9) . . . . no
O11 Ti1 O21 C21 175.8(2) . . . . no
O31 Ti1 O21 Ti2 -91.62(10) . . . . no
O31 Ti1 O21 C21 81.2(2) . . . . no
O51 Ti1 O21 Ti2 84.94(10) . . . . no
O51 Ti1 O21 C21 -102.2(2) . . . . no
Cl3 Ti1 O31 Mn1 125.19(13) . . . . no
Cl3 Ti1 O31 C31 -47.9(2) . . . . no
O10 Ti1 O31 Mn1 -137.77(15) . . . . no
O10 Ti1 O31 C31 49.1(2) . . . . no
O11 Ti1 O31 Mn1 -61.29(15) . . . . no
O11 Ti1 O31 C31 125.6(2) . . . . no
O21 Ti1 O31 Mn1 26.20(15) . . . . no
O21 Ti1 O31 C31 -146.9(2) . . . . no
Cl3 Ti1 O51 Mn2 178.78(9) . . . . no
Cl3 Ti1 O51 C51 15.6(3) . . . . no
O10 Ti1 O51 Mn2 81.69(11) . . . . no
O10 Ti1 O51 C51 -81.5(3) . . . . no
O11 Ti1 O51 Mn2 4.46(10) . . . . no
O11 Ti1 O51 C51 -158.7(3) . . . . no
O21 Ti1 O51 Mn2 -82.01(11) . . . . no
O21 Ti1 O51 C51 114.8(3) . . . . no
O21 Ti2 O11 Mn2 -94.19(9) . . . . no
O21 Ti2 O11 Ti1 2.86(9) . . . . no
O21 Ti2 O11 C11 126.3(3) . . . . no
O40 Ti2 O11 Mn2 94.66(9) . . . . no
O40 Ti2 O11 Ti1 -168.30(9) . . . . no
O40 Ti2 O11 C11 -44.8(3) . . . . no
O41 Ti2 O11 Mn2 171.53(9) . . . . no
O41 Ti2 O11 Ti1 -91.42(9) . . . . no
O41 Ti2 O11 C11 32.0(3) . . . . no
O61 Ti2 O11 Mn2 4.68(9) . . . . no
O61 Ti2 O11 Ti1 101.73(9) . . . . no
O61 Ti2 O11 C11 -134.8(3) . . . . no
Cl4 Ti2 O21 Ti1 -176.02(7) . . . . no
Cl4 Ti2 O21 C21 11.2(2) . . . . no
O11 Ti2 O21 Ti1 -2.94(9) . . . . no
O11 Ti2 O21 C21 -175.7(2) . . . . no
O41 Ti2 O21 Ti1 88.79(10) . . . . no
O41 Ti2 O21 C21 -84.0(2) . . . . no
O61 Ti2 O21 Ti1 -83.76(10) . . . . no
O61 Ti2 O21 C21 103.5(2) . . . . no
Cl4 Ti2 O40 C42 -104.3(2) . . . . no
Cl4 Ti2 O40 C43 111.9(2) . . . . no
O11 Ti2 O40 C42 82.7(2) . . . . no
O11 Ti2 O40 C43 -61.0(2) . . . . no
O41 Ti2 O40 C42 -8.9(2) . . . . no
O41 Ti2 O40 C43 -152.6(2) . . . . no
O61 Ti2 O40 C42 164.3(2) . . . . no
O61 Ti2 O40 C43 20.5(2) . . . . no
Cl4 Ti2 O41 Mn1 -111.68(13) . . . . no
Cl4 Ti2 O41 C41 65.5(2) . . . . no
O11 Ti2 O41 Mn1 70.40(14) . . . . no
O11 Ti2 O41 C41 -112.4(2) . . . . no
O21 Ti2 O41 Mn1 -15.67(15) . . . . no
O21 Ti2 O41 C41 161.5(2) . . . . no
O40 Ti2 O41 Mn1 162.13(15) . . . . no
O40 Ti2 O41 C41 -20.7(2) . . . . no
Cl4 Ti2 O61 Mn2 175.04(9) . . . . no
Cl4 Ti2 O61 C61 38.3(2) . . . . no
O11 Ti2 O61 Mn2 -5.44(10) . . . . no
O11 Ti2 O61 C61 -142.2(2) . . . . no
O21 Ti2 O61 Mn2 79.17(11) . . . . no
O21 Ti2 O61 C61 -57.5(2) . . . . no
O40 Ti2 O61 Mn2 -97.57(11) . . . . no
O40 Ti2 O61 C61 125.7(2) . . . . no
Ti1 O10 C12 C11 -25.9(3) . . . . no
C13 O10 C12 C11 171.8(3) . . . . no
Mn2 O11 C11 C12 58.9(3) . . . . no
Ti1 O11 C11 C12 -50.8(3) . . . . no
Ti2 O11 C11 C12 -166.9(2) . . . . no
Mn1 O20 C22 C21 82.2(3) . . . . no
C23 O20 C22 C21 -74.8(3) . . . . no
Ti1 O21 C21 C22 -67.2(3) . . . . no
Ti2 O21 C21 C22 103.2(3) . . . . no
Mn1 O30 C32 C31 -21.0(3) . . . . no
C33 O30 C32 C31 -170.6(2) . . . . no
Mn1 O31 C31 C32 -57.6(3) . . . . no
Ti1 O31 C31 C32 116.7(2) . . . . no
Ti2 O40 C42 C41 33.3(3) . . . . no
C43 O40 C42 C41 -178.4(2) . . . . no
Mn1 O41 C41 C42 -136.6(2) . . . . no
Ti2 O41 C41 C42 46.0(3) . . . . no
Mn2 O50 C52 C51 -27.7(3) . . . . no
C53 O50 C52 C51 -180.0(3) . . . . no
Mn2 O51 C51 C52 -51.7(3) . . . . no
Ti1 O51 C51 C52 110.9(3) . . . . no
Mn2 O60 C62 C61 35.3(3) . . . . no
C63 O60 C62 C61 172.6(3) . . . . no
Mn2 O61 C61 C62 50.6(3) . . . . no
Ti2 O61 C61 C62 -173.25(19) . . . . no
O11 C11 C12 O10 49.0(3) . . . . no
O21 C21 C22 O20 -58.7(3) . . . . no
O31 C31 C32 O30 51.5(3) . . . . no
O41 C41 C42 O40 -49.8(3) . . . . no
O51 C51 C52 O50 51.1(3) . . . . no
O61 C61 C62 O60 -57.5(3) . . . . no
C76 C71 C72 C73 -0.4(6) . . . . no
C77 C71 C72 C73 179.2(4) . . . . no
C72 C71 C76 C75 0.6(6) . . . . no
C77 C71 C76 C75 -179.0(4) . . . . no
C71 C72 C73 C74 -0.7(7) . . . . no
C72 C73 C74 C75 1.6(7) . . . . no
C73 C74 C75 C76 -1.3(7) . . . . no
C74 C75 C76 C71 0.2(6) . . . . no
